data_2210913
loop_
_publ_author_name
'Hussain, Mukhtiar'
'Hanif, Mohammad'
'Ali, Saqib'
'Altaf, Muhammad'
'Stoeckli-Evans, Helen'

_publ_section_title
;
 (<i>E</i>)-3-(6-Nitrobenzo[<i>d</i>][1,3]dioxol-5-yl)-2-phenylacrylic
 acid
;
_journal_coeditor_code BX2031
_journal_issue 11
_journal_name_full 'Acta Crystallographica Section E'
_journal_page_first o5020
_journal_page_last o5021
_journal_paper_doi 10.1107/S1600536806040724
_journal_volume 62
_journal_year 2006
_chemical_formula_moiety 'C16 H11 N O6'
_chemical_formula_sum 'C16 H11 N O6'
_chemical_formula_weight 313.26
_chemical_name_systematic
;
 ?
;
_space_group_IT_number 14
_symmetry_cell_setting monoclinic
_symmetry_space_group_name_Hall '-P 2yn'
_symmetry_space_group_name_H-M 'P 1 21/n 1'
_atom_sites_solution_hydrogens geom
_atom_sites_solution_primary direct
_atom_sites_solution_secondary difmap
_audit_creation_method SHELXL-97
_cell_angle_alpha 90.00
_cell_angle_beta 109.529(5)
_cell_angle_gamma 90.00
_cell_formula_units_Z 4
_cell_length_a 8.8747(6)
_cell_length_b 15.4381(13)
_cell_length_c 10.8315(7)
_cell_measurement_reflns_used 11122
_cell_measurement_temperature 173(2)
_cell_measurement_theta_max 29.52
_cell_measurement_theta_min 1.99
_cell_volume 1398.64(18)
_computing_cell_refinement 'X-Area (Stoe & Cie, 2005)'
_computing_data_collection 'X-Area (Stoe & Cie, 2005)'
_computing_data_reduction 'XRED32 (Stoe & Cie, 2005)'
_computing_molecular_graphics 'PLATON  (Spek, 2003)'
_computing_publication_material SHELXL97
_computing_structure_refinement 'SHELXL97 (Sheldrick, 1997)'
_computing_structure_solution 'SHELXS97 (Sheldrick, 1997)'
_diffrn_ambient_temperature 173(2)
_diffrn_detector_area_resol_mean 6.67
_diffrn_measured_fraction_theta_full 0.982
_diffrn_measured_fraction_theta_max 0.982
_diffrn_measurement_device_type 'STOE IPDS-2'
_diffrn_measurement_method '\w & \f scans'
_diffrn_radiation_monochromator graphite
_diffrn_radiation_source 'fine-focus sealed tube'
_diffrn_radiation_type MoK\a
_diffrn_radiation_wavelength 0.71073
_diffrn_reflns_av_R_equivalents 0.0297
_diffrn_reflns_av_sigmaI/netI 0.0245
_diffrn_reflns_limit_h_max 12
_diffrn_reflns_limit_h_min -12
_diffrn_reflns_limit_k_max 21
_diffrn_reflns_limit_k_min -21
_diffrn_reflns_limit_l_max 14
_diffrn_reflns_limit_l_min -14
_diffrn_reflns_number 11303
_diffrn_reflns_theta_full 29.19
_diffrn_reflns_theta_max 29.19
_diffrn_reflns_theta_min 2.39
_diffrn_standards_decay_% 0
_diffrn_standards_number 0
_exptl_absorpt_coefficient_mu 0.116
_exptl_absorpt_correction_type none
_exptl_crystal_colour yellow
_exptl_crystal_density_diffrn 1.488
_exptl_crystal_density_method 'not measured'
_exptl_crystal_description block
_exptl_crystal_F_000 648
_exptl_crystal_size_max 0.50
_exptl_crystal_size_mid 0.40
_exptl_crystal_size_min 0.22
_refine_diff_density_max 0.312
_refine_diff_density_min -0.214
_refine_ls_extinction_method none
_refine_ls_goodness_of_fit_ref 1.028
_refine_ls_hydrogen_treatment constr
_refine_ls_matrix_type full
_refine_ls_number_parameters 209
_refine_ls_number_reflns 3714
_refine_ls_number_restraints 0
_refine_ls_restrained_S_all 1.028
_refine_ls_R_factor_all 0.0538
_refine_ls_R_factor_gt 0.0413
_refine_ls_shift/su_max <0.001
_refine_ls_shift/su_mean <0.001
_refine_ls_structure_factor_coef Fsqd
_refine_ls_weighting_details 'calc w=1/[\s^2^(Fo^2^)+(0.0570P)^2^+0.3100P] where P=(Fo^2^+2Fc^2^)/3'
_refine_ls_weighting_scheme calc
_refine_ls_wR_factor_gt 0.1057
_refine_ls_wR_factor_ref 0.1118
_reflns_number_gt 3019
_reflns_number_total 3714
_reflns_threshold_expression I>2\s(I)
_cod_data_source_file bx2031.cif
_cod_data_source_block I
_cod_original_sg_symbol_H-M 'P 21/n'
_cod_database_code 2210913
_cod_database_fobs_code 2210913

loop_
_symmetry_equiv_pos_site_id
_symmetry_equiv_pos_as_xyz
1 x,y,z
2 1/2-x,1/2+y,1/2-z
3 -x,-y,-z
4 1/2+x,1/2-y,1/2+z

loop_
_atom_site_aniso_label
_atom_site_aniso_U_11
_atom_site_aniso_U_22
_atom_site_aniso_U_33
_atom_site_aniso_U_12
_atom_site_aniso_U_13
_atom_site_aniso_U_23
O1 0.0505(6) 0.0406(5) 0.0471(6) 0.0140(4) 0.0086(5) 0.0126(4)
O2 0.0430(5) 0.0364(5) 0.0422(6) -0.0028(4) 0.0057(4) -0.0039(4)
O3 0.0445(6) 0.0430(6) 0.0565(7) -0.0137(4) 0.0076(5) -0.0154(5)
O4 0.0807(8) 0.0287(5) 0.0534(7) -0.0198(5) 0.0210(6) -0.0105(4)
O5 0.0349(5) 0.0251(4) 0.0689(7) -0.0023(3) 0.0293(5) 0.0038(4)
O6 0.0406(5) 0.0211(4) 0.0483(6) 0.0025(3) 0.0229(4) 0.0051(4)
N1 0.0392(6) 0.0314(5) 0.0297(6) 0.0039(4) 0.0125(4) 0.0035(4)
C1 0.0304(5) 0.0207(5) 0.0312(6) -0.0001(4) 0.0155(5) 0.0002(4)
C2 0.0320(6) 0.0259(5) 0.0374(7) -0.0010(4) 0.0123(5) -0.0008(5)
C3 0.0368(6) 0.0337(6) 0.0384(7) -0.0080(5) 0.0140(5) -0.0083(5)
C4 0.0552(8) 0.0226(5) 0.0402(7) -0.0090(5) 0.0222(6) -0.0059(5)
C5 0.0554(8) 0.0207(5) 0.0361(7) 0.0021(5) 0.0192(6) 0.0023(5)
C6 0.0366(6) 0.0234(5) 0.0280(6) 0.0008(4) 0.0140(5) 0.0006(4)
C7 0.0598(9) 0.0419(8) 0.0533(10) -0.0222(7) 0.0226(8) -0.0178(7)
C8 0.0267(5) 0.0228(5) 0.0312(6) -0.0016(4) 0.0116(4) 0.0028(4)
C9 0.0258(5) 0.0211(5) 0.0293(6) -0.0014(4) 0.0100(4) 0.0021(4)
C10 0.0291(5) 0.0223(5) 0.0364(6) -0.0049(4) 0.0158(5) -0.0057(4)
C11 0.0305(6) 0.0468(8) 0.0456(8) 0.0031(5) 0.0137(6) -0.0079(6)
C12 0.0302(7) 0.0656(10) 0.0776(12) -0.0031(6) 0.0236(7) -0.0297(9)
C13 0.0580(10) 0.0509(9) 0.0964(14) -0.0266(8) 0.0589(10) -0.0382(9)
C14 0.0818(12) 0.0317(7) 0.0720(11) -0.0172(7) 0.0597(10) -0.0138(7)
C15 0.0526(8) 0.0250(6) 0.0463(8) -0.0051(5) 0.0301(7) -0.0027(5)
C16 0.0274(5) 0.0220(5) 0.0337(6) -0.0011(4) 0.0108(4) 0.0026(4)

loop_
_atom_site_type_symbol
_atom_site_label
_atom_site_fract_x
_atom_site_fract_y
_atom_site_fract_z
_atom_site_U_iso_or_equiv
_atom_site_thermal_displace_type
_atom_site_calc_flag
_atom_site_refinement_flags
_atom_site_occupancy
O O1 0.31588(13) 0.47351(7) 0.73562(11) 0.0480(3) Uani . . 1.000
O O2 0.35207(12) 0.33506(6) 0.73484(10) 0.0427(3) Uani . . 1.000
O O3 0.97768(13) 0.47056(7) 1.15601(12) 0.0503(4) Uani . . 1.000
O O4 0.83611(16) 0.58879(7) 1.04460(12) 0.0546(4) Uani . . 1.000
O O5 0.45495(11) 0.10331(6) 0.97796(11) 0.0400(3) Uani . . 1.000
O O6 0.65627(11) 0.03382(5) 0.94141(10) 0.0347(3) Uani . . 1.000
N N1 0.39740(13) 0.40832(7) 0.77520(11) 0.0332(3) Uani . . 1.000
C C1 0.63546(14) 0.34706(7) 0.94186(12) 0.0261(3) Uani . . 1.000
C C2 0.78489(15) 0.36028(8) 1.04008(13) 0.0316(3) Uani . . 1.000
C C3 0.83898(16) 0.44361(9) 1.06524(14) 0.0359(4) Uani . . 1.000
C C4 0.75419(18) 0.51397(8) 0.99691(14) 0.0378(4) Uani . . 1.000
C C5 0.61165(18) 0.50454(8) 0.89915(14) 0.0364(4) Uani . . 1.000
C C6 0.55371(15) 0.41921(7) 0.87450(12) 0.0285(3) Uani . . 1.000
C C7 0.9668(2) 0.56348(10) 1.15806(17) 0.0507(5) Uani . . 1.000
C C8 0.56910(14) 0.25852(7) 0.93176(12) 0.0264(3) Uani . . 1.000
C C9 0.64469(13) 0.18610(7) 0.91706(12) 0.0252(3) Uani . . 1.000
C C10 0.78835(14) 0.18626(7) 0.87578(12) 0.0281(3) Uani . . 1.000
C C11 0.92924(16) 0.14410(10) 0.94660(15) 0.0407(4) Uani . . 1.000
C C12 1.06315(18) 0.15095(12) 0.9077(2) 0.0564(6) Uani . . 1.000
C C13 1.0568(2) 0.19803(11) 0.7981(2) 0.0601(6) Uani . . 1.000
C C14 0.9166(2) 0.23751(9) 0.72511(19) 0.0533(6) Uani . . 1.000
C C15 0.78200(18) 0.23191(8) 0.76348(15) 0.0379(4) Uani . . 1.000
C C16 0.57775(14) 0.10303(7) 0.94604(12) 0.0276(3) Uani . . 1.000
H H2 0.84590 0.31290 1.08720 0.0380 Uiso calc R 1.000
H H5 0.55480 0.55250 0.85060 0.0440 Uiso calc R 1.000
H H6 0.61470 -0.00860 0.96650 0.0520 Uiso calc R 1.000
H H7A 0.94770 0.58280 1.23870 0.0610 Uiso calc R 1.000
H H7B 1.06750 0.59000 1.15600 0.0610 Uiso calc R 1.000
H H8A 0.46440 0.25240 0.93600 0.0320 Uiso calc R 1.000
H H11A 0.93410 0.11070 1.02150 0.0490 Uiso calc R 1.000
H H12A 1.15980 0.12290 0.95710 0.0680 Uiso calc R 1.000
H H13A 1.14930 0.20320 0.77300 0.0720 Uiso calc R 1.000
H H14A 0.91140 0.26870 0.64820 0.0640 Uiso calc R 1.000
H H15A 0.68540 0.25940 0.71270 0.0450 Uiso calc R 1.000

loop_
_atom_type_symbol
_atom_type_description
_atom_type_scat_dispersion_real
_atom_type_scat_dispersion_imag
_atom_type_scat_source
C C 0.0033 0.0016 'International Tables Vol C Tables 4.2.6.8 and 6.1.1.4'
H H 0.0000 0.0000 'International Tables Vol C Tables 4.2.6.8 and 6.1.1.4'
N N 0.0061 0.0033 'International Tables Vol C Tables 4.2.6.8 and 6.1.1.4'
O O 0.0106 0.0060 'International Tables Vol C Tables 4.2.6.8 and 6.1.1.4'

loop_
_geom_angle_atom_site_label_1
_geom_angle_atom_site_label_2
_geom_angle_atom_site_label_3
_geom_angle
_geom_angle_publ_flag
C3 O3 C7 105.51(12) no
C4 O4 C7 105.58(11) no
C16 O6 H6 109.00 no
O1 N1 O2 122.95(12) no
O1 N1 C6 117.91(11) no
O2 N1 C6 119.15(11) no
C2 C1 C8 116.15(10) no
C6 C1 C8 125.11(12) no
C2 C1 C6 118.20(11) no
C1 C2 C3 117.72(12) no
O3 C3 C2 127.21(13) no
C2 C3 C4 122.60(14) no
O3 C3 C4 110.20(12) no
O4 C4 C3 109.53(13) no
C3 C4 C5 121.99(12) no
O4 C4 C5 128.48(12) no
C4 C5 C6 115.73(12) no
N1 C6 C1 119.71(10) no
C1 C6 C5 123.73(12) no
N1 C6 C5 116.53(11) no
O3 C7 O4 107.33(13) no
C1 C8 C9 125.27(12) no
C8 C9 C16 116.24(11) no
C10 C9 C16 120.50(10) no
C8 C9 C10 123.25(11) no
C9 C10 C11 122.48(11) no
C11 C10 C15 119.06(13) no
C9 C10 C15 118.44(12) no
C10 C11 C12 119.92(15) no
C11 C12 C13 120.55(17) no
C12 C13 C14 119.90(18) no
C13 C14 C15 120.20(16) no
C10 C15 C14 120.30(14) no
O5 C16 C9 120.11(10) no
O6 C16 C9 116.59(11) no
O5 C16 O6 123.25(11) no
C1 C2 H2 121.00 no
C3 C2 H2 121.00 no
C4 C5 H5 122.00 no
C6 C5 H5 122.00 no
O3 C7 H7A 110.00 no
O3 C7 H7B 110.00 no
O4 C7 H7A 110.00 no
O4 C7 H7B 110.00 no
H7A C7 H7B 109.00 no
C1 C8 H8A 117.00 no
C9 C8 H8A 117.00 no
C10 C11 H11A 120.00 no
C12 C11 H11A 120.00 no
C11 C12 H12A 120.00 no
C13 C12 H12A 120.00 no
C12 C13 H13A 120.00 no
C14 C13 H13A 120.00 no
C13 C14 H14A 120.00 no
C15 C14 H14A 120.00 no
C10 C15 H15A 120.00 no
C14 C15 H15A 120.00 no

loop_
_geom_bond_atom_site_label_1
_geom_bond_atom_site_label_2
_geom_bond_distance
_geom_bond_publ_flag
O1 N1 1.2299(16) no
O2 N1 1.2307(14) no
O3 C3 1.3586(19) no
O3 C7 1.4384(19) no
O4 C4 1.3706(18) no
O4 C7 1.434(2) no
O5 C16 1.2487(17) no
O6 C16 1.2857(14) no
O6 H6 0.8400 no
N1 C6 1.4532(18) no
C1 C2 1.4103(19) no
C1 C8 1.4779(16) no
C1 C6 1.3948(16) no
C2 C3 1.3683(19) no
C3 C4 1.386(2) no
C4 C5 1.359(2) no
C5 C6 1.4069(17) no
C8 C9 1.3404(16) no
C9 C10 1.4854(18) no
C9 C16 1.4902(16) no
C10 C15 1.3905(19) no
C10 C11 1.391(2) no
C11 C12 1.391(2) no
C12 C13 1.377(3) no
C13 C14 1.374(3) no
C14 C15 1.393(3) no
C2 H2 0.9500 no
C5 H5 0.9500 no
C7 H7A 0.9900 no
C7 H7B 0.9900 no
C8 H8A 0.9500 no
C11 H11A 0.9500 no
C12 H12A 0.9500 no
C13 H13A 0.9500 no
C14 H14A 0.9500 no
C15 H15A 0.9500 no

loop_
_geom_contact_atom_site_label_1
_geom_contact_atom_site_label_2
_geom_contact_distance
_geom_contact_site_symmetry_2
_geom_contact_publ_flag
O1 C7 3.143(2) 3_667 no
O1 C3 3.1876(19) 3_667 no
O1 C4 3.1657(19) 3_667 no
O1 C16 3.3569(17) 4_454 no
O1 O6 3.0260(15) 4_454 no
O2 C9 3.3326(16) 4_454 no
O2 C16 3.3962(16) 4_454 no
O2 C8 2.6285(16) . no
O3 O6 2.9660(16) 4_555 no
O3 O4 2.3136(17) . no
O3 C16 3.1754(17) 4_555 no
O3 C4 3.331(2) 3_767 no
O4 O3 2.3136(17) . no
O5 C12 3.383(2) 1_455 no
O5 O6 2.6067(13) 3_657 no
O5 C16 3.3270(15) 3_657 no
O6 C7 3.325(2) 4_454 no
O6 C11 2.9461(18) . no
O6 O1 3.0260(15) 4_555 no
O6 O3 2.9660(16) 4_454 no
O6 O5 2.6067(13) 3_657 no
O1 H5 2.4000 . no
O1 H6 2.9200 4_454 no
O1 H7A 2.6000 3_667 no
O2 H2 2.7800 4_454 no
O2 H8A 2.4300 . no
O2 H11A 2.7700 4_454 no
O2 H13A 2.8400 1_455 no
O5 H14A 2.8200 4_455 no
O5 H12A 2.5700 1_455 no
O5 H7A 2.9100 2_647 no
O5 H8A 2.3500 . no
O5 H6 1.7700 3_657 no
O6 H11A 2.6100 . no
N1 C4 3.4003(19) 3_667 no
N1 H8A 2.9100 . no
N1 H11A 2.8900 4_454 no
C1 C15 3.204(2) . no
C2 C10 3.2283(17) . no
C2 C15 3.585(2) . no
C3 O1 3.1875(19) 3_667 no
C3 C7 3.409(2) 3_767 no
C4 O1 3.1657(19) 3_667 no
C4 N1 3.4003(19) 3_667 no
C4 O3 3.331(2) 3_767 no
C5 C6 3.458(2) 3_667 no
C5 C5 3.408(2) 3_667 no
C6 C5 3.458(2) 3_667 no
C7 C3 3.409(2) 3_767 no
C7 C14 3.352(2) 3_767 no
C7 O6 3.325(2) 4_555 no
C7 O1 3.143(2) 3_667 no
C8 O2 2.6285(16) . no
C9 O2 3.3326(16) 4_555 no
C10 C2 3.2283(17) . no
C11 O6 2.9461(18) . no
C12 O5 3.383(2) 1_655 no
C14 C7 3.352(2) 3_767 no
C15 C2 3.585(2) . no
C15 C1 3.204(2) . no
C16 O1 3.3569(17) 4_555 no
C16 O3 3.1754(17) 4_454 no
C16 O5 3.3270(15) 3_657 no
C16 O2 3.3962(16) 4_555 no
C1 H15A 2.9900 . no
C2 H7B 2.9500 3_767 no
C3 H7B 2.8300 3_767 no
C4 H7B 3.0900 3_767 no
C8 H15A 2.8900 . no
C9 H2 2.8700 . no
C10 H2 2.9200 . no
C12 H5 3.0500 2_646 no
C13 H5 2.7500 2_646 no
C14 H5 3.0100 2_646 no
C14 H7B 2.9400 3_767 no
C14 H7A 3.0000 3_767 no
C15 H7B 3.0500 3_767 no
C16 H11A 2.9900 . no
C16 H6 2.6500 3_657 no
H2 C9 2.8700 . no
H2 C10 2.9200 . no
H2 O2 2.7800 4_555 no
H5 O1 2.4000 . no
H5 C12 3.0500 2_656 no
H5 C13 2.7500 2_656 no
H5 C14 3.0100 2_656 no
H6 O5 1.7700 3_657 no
H6 C16 2.6500 3_657 no
H6 H6 2.3900 3_657 no
H6 H12A 2.5900 3_757 no
H6 O1 2.9200 4_555 no
H7A O5 2.9100 2_657 no
H7A O1 2.6000 3_667 no
H7A C14 3.0000 3_767 no
H7B C2 2.9500 3_767 no
H7B C3 2.8300 3_767 no
H7B C4 3.0900 3_767 no
H7B C14 2.9400 3_767 no
H7B C15 3.0500 3_767 no
H8A O2 2.4300 . no
H8A O5 2.3500 . no
H8A N1 2.9100 . no
H8A H14A 2.5200 4_455 no
H11A O6 2.6100 . no
H11A C16 2.9900 . no
H11A O2 2.7700 4_555 no
H11A N1 2.8900 4_555 no
H12A O5 2.5700 1_655 no
H12A H6 2.5900 3_757 no
H13A O2 2.8400 1_655 no
H14A O5 2.8200 4_554 no
H14A H8A 2.5200 4_554 no
H15A C1 2.9900 . no
H15A C8 2.8900 . no

loop_
_geom_hbond_atom_site_label_D
_geom_hbond_atom_site_label_H
_geom_hbond_atom_site_label_A
_geom_hbond_site_symmetry_A
_geom_hbond_distance_DH
_geom_hbond_distance_HA
_geom_hbond_distance_DA
_geom_hbond_angle_DHA
_geom_hbond_publ_flag
O6 H6 O5 3_657 0.84 1.77 2.6067(13) 174 yes
C7 H7A O1 3_667 0.99 2.60 3.143(2) 115 yes
C8 H8A O5 . 0.95 2.35 2.7124(15) 102 no
C12 H12A O5 1_655 0.95 2.57 3.383(2) 144 yes

loop_
_geom_torsion_atom_site_label_1
_geom_torsion_atom_site_label_2
_geom_torsion_atom_site_label_3
_geom_torsion_atom_site_label_4
_geom_torsion
_geom_torsion_publ_flag
C7 O3 C3 C2 -171.08(15) no
C7 O3 C3 C4 9.19(17) no
C3 O3 C7 O4 -13.58(17) no
C7 O4 C4 C3 -7.40(18) no
C7 O4 C4 C5 172.23(17) no
C4 O4 C7 O3 12.88(17) no
O1 N1 C6 C5 -11.76(18) no
O1 N1 C6 C1 166.50(12) no
O2 N1 C6 C1 -13.24(19) no
O2 N1 C6 C5 168.50(13) no
C8 C1 C6 N1 -7.1(2) no
C6 C1 C2 C3 1.40(19) no
C8 C1 C2 C3 -170.59(12) no
C2 C1 C6 N1 -178.29(12) no
C2 C1 C6 C5 -0.2(2) no
C8 C1 C6 C5 171.04(13) no
C2 C1 C8 C9 -54.48(18) no
C6 C1 C8 C9 134.16(14) no
C1 C2 C3 C4 -1.1(2) no
C1 C2 C3 O3 179.21(14) no
C2 C3 C4 O4 179.07(14) no
C2 C3 C4 C5 -0.6(2) no
O3 C3 C4 C5 179.16(14) no
O3 C3 C4 O4 -1.18(18) no
O4 C4 C5 C6 -177.81(15) no
C3 C4 C5 C6 1.8(2) no
C4 C5 C6 N1 176.76(13) no
C4 C5 C6 C1 -1.4(2) no
C1 C8 C9 C16 163.48(11) no
C1 C8 C9 C10 -15.9(2) no
C8 C9 C10 C11 126.92(14) no
C10 C9 C16 O6 4.27(17) no
C16 C9 C10 C15 128.95(12) no
C8 C9 C10 C15 -51.72(17) no
C16 C9 C10 C11 -52.42(17) no
C10 C9 C16 O5 -178.46(12) no
C8 C9 C16 O5 2.16(18) no
C8 C9 C16 O6 -175.11(12) no
C9 C10 C11 C12 -176.01(14) no
C11 C10 C15 C14 -2.0(2) no
C15 C10 C11 C12 2.6(2) no
C9 C10 C15 C14 176.65(12) no
C10 C11 C12 C13 -1.1(3) no
C11 C12 C13 C14 -1.1(3) no
C12 C13 C14 C15 1.6(3) no
C13 C14 C15 C10 -0.1(2) no

loop_
_cod_related_entry_id
_cod_related_entry_database
_cod_related_entry_code
1 ChemSpider 21178500
